data_1554331
loop_
_publ_author_name
'Yang, Wenlong'
'Kazemi, Rezvan R.'
'Karunathilake, Nelum'
'Catalano, Vincent J.'
'Alpuche-Aviles, Mario A.'
'Chalifoux, Wesley A.'

_publ_section_title
;
 Expanding the scope of peropyrenes and teropyrenes through a facile
 InCl3-catalyzed multifold alkyne benzannulation
;
_journal_issue 15
_journal_name_full 'Organic Chemistry Frontiers'
_journal_page_first 2288
_journal_paper_doi 10.1039/C8QO00389K
_journal_volume 5
_journal_year 2018
_chemical_formula_sum 'C68 H74'
_chemical_formula_weight 891.27
_space_group_crystal_system triclinic
_space_group_IT_number 2
_space_group_name_Hall '-P 1'
_space_group_name_H-M_alt 'P -1'
_atom_sites_solution_hydrogens geom
_audit_creation_method SHELXL-2014/7
_audit_update_record
;
2018-03-01 deposited with the CCDC.
2018-05-10 downloaded from the CCDC.
;
_cell_angle_alpha 103.7940(10)
_cell_angle_beta 94.9920(10)
_cell_angle_gamma 112.5660(10)
_cell_formula_units_Z 1
_cell_length_a 9.3311(6)
_cell_length_b 9.8219(6)
_cell_length_c 16.1042(10)
_cell_measurement_reflns_used 4115
_cell_measurement_temperature 100(2)
_cell_measurement_theta_max 27.28
_cell_measurement_theta_min 2.33
_cell_volume 1297.14(14)
_computing_cell_refinement 'Bruker SAINT'
_computing_data_collection 'Bruker APEX2'
_computing_data_reduction 'Bruker SAINT'
_computing_molecular_graphics 'Bruker SHELXTL'
_computing_publication_material 'Bruker SHELXTL'
_computing_structure_refinement 'SHELXL-2014/7 (Sheldrick, 2014)'
_computing_structure_solution 'SHELXS-97 (Sheldrick 2008)'
_diffrn_ambient_temperature 100(2)
_diffrn_measured_fraction_theta_full 0.999
_diffrn_measured_fraction_theta_max 0.999
_diffrn_measurement_device_type 'Bruker APEX-II CCD'
_diffrn_measurement_method '\f and \w scans'
_diffrn_radiation_type MoK\a
_diffrn_radiation_wavelength 0.71073
_diffrn_reflns_av_R_equivalents 0.0487
_diffrn_reflns_av_unetI/netI 0.0433
_diffrn_reflns_Laue_measured_fraction_full 0.999
_diffrn_reflns_Laue_measured_fraction_max 0.999
_diffrn_reflns_limit_h_max 11
_diffrn_reflns_limit_h_min -11
_diffrn_reflns_limit_k_max 12
_diffrn_reflns_limit_k_min -12
_diffrn_reflns_limit_l_max 20
_diffrn_reflns_limit_l_min -20
_diffrn_reflns_number 26460
_diffrn_reflns_point_group_measured_fraction_full 0.999
_diffrn_reflns_point_group_measured_fraction_max 0.999
_diffrn_reflns_theta_full 25.242
_diffrn_reflns_theta_max 27.103
_diffrn_reflns_theta_min 2.333
_exptl_absorpt_coefficient_mu 0.064
_exptl_absorpt_correction_T_max 0.7456
_exptl_absorpt_correction_T_min 0.6312
_exptl_absorpt_correction_type multi-scan
_exptl_absorpt_process_details SADABS
_exptl_crystal_colour purple
_exptl_crystal_density_diffrn 1.141
_exptl_crystal_description shard
_exptl_crystal_F_000 482
_exptl_crystal_size_max 0.244
_exptl_crystal_size_mid 0.158
_exptl_crystal_size_min 0.024
_refine_diff_density_max 0.607
_refine_diff_density_min -0.334
_refine_diff_density_rms 0.058
_refine_ls_extinction_method none
_refine_ls_goodness_of_fit_ref 1.100
_refine_ls_hydrogen_treatment constr
_refine_ls_matrix_type full
_refine_ls_number_parameters 351
_refine_ls_number_reflns 5718
_refine_ls_number_restraints 56
_refine_ls_restrained_S_all 1.157
_refine_ls_R_factor_all 0.0998
_refine_ls_R_factor_gt 0.0640
_refine_ls_shift/su_max 0.000
_refine_ls_shift/su_mean 0.000
_refine_ls_structure_factor_coef Fsqd
_refine_ls_weighting_details 'w=1/[\s^2^(Fo^2^)+(0.1187P)^2^+0.1085P] where P=(Fo^2^+2Fc^2^)/3'
_refine_ls_weighting_scheme calc
_refine_ls_wR_factor_gt 0.1856
_refine_ls_wR_factor_ref 0.2030
_reflns_Friedel_coverage 0.000
_reflns_number_gt 3810
_reflns_number_total 5718
_reflns_threshold_expression 'I > 2\s(I)'
_cod_data_source_file c8qo00389k2.cif
_cod_data_source_block wy041_0m
_cod_database_code 1554331
_shelx_shelxl_version_number 2014/7
_shelx_space_group_comment
; 
The symmetry employed for this shelxl refinement is uniquely defined 
by the following loop, which should always be used as a source of 
symmetry information in preference to the above space-group names. 
They are only intended as comments. 
;
_shelx_estimated_absorpt_t_min 0.985
_shelx_estimated_absorpt_t_max 0.998

loop_
_space_group_symop_operation_xyz
'x, y, z'
'-x, -y, -z'

loop_
_atom_site_label
_atom_site_type_symbol
_atom_site_fract_x
_atom_site_fract_y
_atom_site_fract_z
_atom_site_U_iso_or_equiv
_atom_site_adp_type
_atom_site_occupancy
_atom_site_site_symmetry_order
_atom_site_calc_flag
_atom_site_refinement_flags_posn
_atom_site_refinement_flags_adp
_atom_site_refinement_flags_occupancy
_atom_site_disorder_assembly
_atom_site_disorder_group
C1 C 1.1073(2) 0.8471(2) 0.57214(12) 0.0194(4) Uani 1 1 d . . . . .
H1A H 1.1291 0.7683 0.5873 0.023 Uiso 1 1 calc R U . . .
C2 C 1.2218(2) 0.9943(2) 0.59817(13) 0.0207(4) Uani 1 1 d . . . . .
H2A H 1.3218 1.0150 0.6305 0.025 Uiso 1 1 calc R U . . .
C3 C 1.1966(2) 1.1183(2) 0.57848(12) 0.0190(4) Uani 1 1 d . . . . .
C4 C 1.3009(2) 1.2768(2) 0.61654(12) 0.0186(4) Uani 1 1 d . . . . .
C5 C 1.4066(2) 1.3353(2) 0.70130(13) 0.0218(4) Uani 1 1 d . . . . .
C6 C 1.5148(2) 1.4855(2) 0.72868(13) 0.0237(4) Uani 1 1 d . . . . .
H6A H 1.5876 1.5208 0.7823 0.028 Uiso 1 1 calc R U . . .
C7 C 1.5239(2) 1.5916(2) 0.68087(12) 0.0201(4) Uani 1 1 d . . . . .
C8 C 1.6307(2) 1.7480(2) 0.71299(13) 0.0221(4) Uani 1 1 d . . . . .
H8A H 1.7048 1.7816 0.7660 0.026 Uiso 1 1 calc R U . . .
C9 C 1.6316(2) 1.8551(2) 0.66973(13) 0.0207(4) Uani 1 1 d . . . . .
C10 C 1.5263(2) 1.8023(2) 0.59055(12) 0.0195(4) Uani 1 1 d . . . . .
H10A H 1.5286 1.8730 0.5589 0.023 Uiso 1 1 calc R U . . .
C11 C 1.4163(2) 1.6470(2) 0.55601(12) 0.0177(4) Uani 1 1 d . . . . .
C12 C 1.3074(2) 1.5913(2) 0.47522(12) 0.0177(4) Uani 1 1 d . . . . .
H12A H 1.3163 1.6596 0.4410 0.021 Uiso 1 1 calc R U . . .
C13 C 1.1907(2) 1.4445(2) 0.44448(12) 0.0173(4) Uani 1 1 d . . . . .
C14 C 1.1755(2) 1.3381(2) 0.49600(12) 0.0171(4) Uani 1 1 d . . . . .
C15 C 1.0447(2) 1.1915(2) 0.47734(12) 0.0173(4) Uani 1 1 d . . . . .
C16 C 1.0607(2) 1.07758(19) 0.51367(12) 0.0181(4) Uani 1 1 d . . . . .
C17 C 1.2965(2) 1.3835(2) 0.57081(11) 0.0165(4) Uani 1 1 d . . . . .
C18 C 1.4124(2) 1.5402(2) 0.60192(11) 0.0174(4) Uani 1 1 d . . . . .
C19 C 1.7442(2) 2.0265(2) 0.71283(13) 0.0242(4) Uani 1 1 d . . . . .
C20 C 1.7031(2) 2.0809(2) 0.80154(14) 0.0303(5) Uani 1 1 d . . . . .
H20A H 1.7217 2.0227 0.8397 0.045 Uiso 1 1 calc R U . . .
H20B H 1.5915 2.0636 0.7931 0.045 Uiso 1 1 calc R U . . .
H20C H 1.7699 2.1912 0.8284 0.045 Uiso 1 1 calc R U . . .
C21 C 1.7300(2) 2.1287(2) 0.65742(14) 0.0302(5) Uani 1 1 d . . . . .
H21A H 1.7609 2.0983 0.6017 0.045 Uiso 1 1 calc R U . . .
H21B H 1.7997 2.2368 0.6885 0.045 Uiso 1 1 calc R U . . .
H21C H 1.6202 2.1167 0.6465 0.045 Uiso 1 1 calc R U . . .
C22 C 1.9165(2) 2.0446(2) 0.72776(15) 0.0329(5) Uani 1 1 d . . . . .
H22A H 1.9276 1.9809 0.7642 0.049 Uiso 1 1 calc R U . . .
H22B H 1.9873 2.1530 0.7572 0.049 Uiso 1 1 calc R U . . .
H22C H 1.9442 2.0113 0.6715 0.049 Uiso 1 1 calc R U . . .
C23 C 1.3828(3) 1.2458(3) 0.76773(14) 0.0315(5) Uani 1 1 d . . . . .
H23A H 1.2955 1.1421 0.7411 0.038 Uiso 1 1 calc R U . . .
H23B H 1.4803 1.2321 0.7836 0.038 Uiso 1 1 calc R U . . .
C24 C 1.3445(3) 1.3262(3) 0.84958(15) 0.0466(7) Uani 1 1 d . . . . .
H24A H 1.2551 1.3514 0.8330 0.056 Uiso 1 1 calc R U . . .
H24B H 1.4373 1.4245 0.8799 0.056 Uiso 1 1 calc R U . . .
C25 C 1.3012(3) 1.2295(3) 0.91212(16) 0.0521(7) Uani 1 1 d D . . . .
C26 C 1.2199(8) 1.3121(8) 0.9829(4) 0.0397(16) Uani 0.469(4) 1 d D U P A -2
H26A H 1.2932 1.4220 1.0101 0.048 Uiso 0.469(4) 1 calc R U P A -2
H26B H 1.1212 1.3081 0.9520 0.048 Uiso 0.469(4) 1 calc R U P A -2
C27 C 1.1819(6) 1.2322(6) 1.0542(3) 0.0484(15) Uani 0.469(4) 1 d D U P A -2
H27A H 1.2801 1.2320 1.0827 0.058 Uiso 0.469(4) 1 calc R U P A -2
H27B H 1.1454 1.2925 1.0989 0.058 Uiso 0.469(4) 1 calc R U P A -2
C28 C 1.0587(8) 1.0704(6) 1.0210(4) 0.066(2) Uani 0.469(4) 1 d D U P A -2
H28A H 1.0331 1.0292 1.0702 0.100 Uiso 0.469(4) 1 calc R U P A -2
H28B H 1.0987 1.0069 0.9817 0.100 Uiso 0.469(4) 1 calc R U P A -2
H28C H 0.9631 1.0685 0.9892 0.100 Uiso 0.469(4) 1 calc R U P A -2
C26A C 1.2852(7) 1.2938(7) 0.9990(3) 0.0454(15) Uani 0.531(4) 1 d D U P A 2
H26C H 1.3860 1.3813 1.0319 0.055 Uiso 0.531(4) 1 calc R U P A 2
H26D H 1.2578 1.2147 1.0303 0.055 Uiso 0.531(4) 1 calc R U P A 2
C27A C 1.1562(8) 1.3478(8) 0.9913(4) 0.0520(16) Uani 0.531(4) 1 d D U P A 2
H27C H 1.0557 1.2584 0.9599 0.062 Uiso 0.531(4) 1 calc R U P A 2
H27D H 1.1820 1.4213 0.9563 0.062 Uiso 0.531(4) 1 calc R U P A 2
C28A C 1.1338(9) 1.4256(9) 1.0794(4) 0.087(2) Uani 0.531(4) 1 d D U P A 2
H28D H 1.0557 1.4676 1.0710 0.130 Uiso 0.531(4) 1 calc R U P A 2
H28E H 1.2349 1.5094 1.1125 0.130 Uiso 0.531(4) 1 calc R U P A 2
H28F H 1.0961 1.3499 1.1116 0.130 Uiso 0.531(4) 1 calc R U P A 2
C29 C 1.0922(2) 1.4012(2) 0.35459(12) 0.0179(4) Uani 1 1 d . . . . .
H29A H 1.0344 1.2875 0.3326 0.021 Uiso 1 1 calc R U . . .
H29B H 1.1641 1.4346 0.3145 0.021 Uiso 1 1 calc R U . . .
C30 C 0.9722(2) 1.4727(2) 0.35253(12) 0.0185(4) Uani 1 1 d . . . . .
H30A H 0.8939 1.4309 0.3878 0.022 Uiso 1 1 calc R U . . .
H30B H 1.0287 1.5855 0.3803 0.022 Uiso 1 1 calc R U . . .
C31 C 0.8841(2) 1.4436(2) 0.26151(13) 0.0256(5) Uani 1 1 d . . . . .
H31A H 0.9626 1.4803 0.2252 0.031 Uiso 1 1 calc R U . . .
H31B H 0.8210 1.5054 0.2658 0.031 Uiso 1 1 calc R U . . .
C32 C 0.7737(3) 1.2744(3) 0.21563(15) 0.0410(6) Uani 1 1 d . . . . .
H32A H 0.8384 1.2152 0.2025 0.049 Uiso 1 1 calc R U . . .
H32B H 0.7065 1.2326 0.2558 0.049 Uiso 1 1 calc R U . . .
C33 C 0.6670(4) 1.2502(4) 0.13097(18) 0.0689(10) Uani 1 1 d D . . . .
C34 C 0.6071(7) 1.1113(6) 0.0598(4) 0.0655(18) Uani 0.5 1 d D . P B 1
H34A H 0.5579 1.1273 0.0088 0.098 Uiso 0.5 1 calc R U P B 1
H34B H 0.5281 1.0278 0.0762 0.098 Uiso 0.5 1 calc R U P B 1
H34C H 0.6943 1.0837 0.0455 0.098 Uiso 0.5 1 calc R U P B 1
C34A C 0.7433(6) 1.2671(6) 0.0622(3) 0.0445(12) Uani 0.5 1 d D . P B 2
H34D H 0.6649 1.2334 0.0085 0.067 Uiso 0.5 1 calc R U P B 2
H34E H 0.8039 1.2042 0.0557 0.067 Uiso 0.5 1 calc R U P B 2
H34F H 0.8154 1.3758 0.0734 0.067 Uiso 0.5 1 calc R U P B 2

loop_
_atom_site_aniso_label
_atom_site_aniso_U_11
_atom_site_aniso_U_22
_atom_site_aniso_U_33
_atom_site_aniso_U_23
_atom_site_aniso_U_13
_atom_site_aniso_U_12
C1 0.0191(9) 0.0188(9) 0.0263(10) 0.0124(8) 0.0066(7) 0.0103(8)
C2 0.0166(9) 0.0188(9) 0.0309(11) 0.0110(8) 0.0061(8) 0.0093(7)
C3 0.0160(9) 0.0161(9) 0.0283(10) 0.0101(8) 0.0068(7) 0.0078(7)
C4 0.0150(8) 0.0169(9) 0.0271(10) 0.0095(8) 0.0067(7) 0.0077(7)
C5 0.0228(9) 0.0208(10) 0.0265(10) 0.0084(8) 0.0049(8) 0.0132(8)
C6 0.0258(10) 0.0241(10) 0.0248(10) 0.0073(8) 0.0019(8) 0.0146(8)
C7 0.0191(9) 0.0190(9) 0.0245(10) 0.0052(8) 0.0039(8) 0.0111(8)
C8 0.0188(9) 0.0208(10) 0.0243(10) 0.0025(8) 0.0004(7) 0.0092(8)
C9 0.0174(9) 0.0163(9) 0.0270(10) 0.0032(8) 0.0053(8) 0.0071(7)
C10 0.0191(9) 0.0147(9) 0.0267(10) 0.0087(8) 0.0071(8) 0.0072(7)
C11 0.0167(9) 0.0131(9) 0.0238(10) 0.0052(7) 0.0054(7) 0.0067(7)
C12 0.0190(9) 0.0149(9) 0.0218(10) 0.0083(7) 0.0060(7) 0.0076(7)
C13 0.0171(9) 0.0161(9) 0.0221(10) 0.0063(7) 0.0068(7) 0.0095(7)
C14 0.0166(9) 0.0135(9) 0.0243(10) 0.0069(7) 0.0077(7) 0.0081(7)
C15 0.0167(9) 0.0133(9) 0.0249(10) 0.0075(7) 0.0074(7) 0.0077(7)
C16 0.0149(9) 0.0147(9) 0.0283(10) 0.0095(8) 0.0068(7) 0.0075(7)
C17 0.0158(8) 0.0149(9) 0.0222(10) 0.0065(7) 0.0069(7) 0.0085(7)
C18 0.0171(9) 0.0165(9) 0.0213(10) 0.0056(7) 0.0054(7) 0.0095(7)
C19 0.0192(9) 0.0167(10) 0.0299(11) 0.0019(8) 0.0007(8) 0.0042(8)
C20 0.0312(11) 0.0213(10) 0.0346(12) 0.0024(9) 0.0057(9) 0.0106(9)
C21 0.0270(11) 0.0146(10) 0.0384(12) 0.0057(9) 0.0034(9) -0.0004(8)
C22 0.0191(10) 0.0262(11) 0.0404(13) -0.0025(9) -0.0008(9) 0.0047(8)
C23 0.0335(11) 0.0367(12) 0.0376(12) 0.0222(10) 0.0091(9) 0.0213(10)
C24 0.0494(15) 0.0375(13) 0.0283(12) 0.0082(10) 0.0045(11) -0.0057(11)
C25 0.0447(15) 0.0708(19) 0.0341(14) 0.0299(13) 0.0033(11) 0.0096(13)
C26 0.035(4) 0.052(4) 0.028(3) 0.023(3) -0.006(3) 0.010(3)
C27 0.036(3) 0.067(4) 0.041(3) 0.031(3) 0.007(2) 0.011(3)
C28 0.073(5) 0.060(4) 0.066(4) 0.033(4) 0.030(4) 0.017(3)
C26A 0.039(3) 0.060(3) 0.025(3) 0.017(2) -0.006(2) 0.008(3)
C27A 0.057(4) 0.061(4) 0.041(3) 0.019(3) 0.013(3) 0.024(3)
C28A 0.089(5) 0.115(6) 0.060(4) 0.003(4) 0.018(3) 0.059(5)
C29 0.0182(9) 0.0139(9) 0.0213(10) 0.0060(7) 0.0057(7) 0.0056(7)
C30 0.0209(9) 0.0144(9) 0.0208(10) 0.0061(7) 0.0045(7) 0.0074(7)
C31 0.0245(10) 0.0297(11) 0.0257(11) 0.0102(9) 0.0035(8) 0.0139(9)
C32 0.0341(12) 0.0358(13) 0.0408(14) -0.0089(10) -0.0131(10) 0.0182(11)
C33 0.069(2) 0.080(2) 0.0436(16) -0.0222(15) -0.0292(15) 0.0482(18)
C34 0.055(4) 0.044(3) 0.075(4) 0.005(3) -0.021(3) 0.012(3)
C34A 0.042(3) 0.062(3) 0.025(2) 0.012(2) -0.002(2) 0.018(3)

loop_
_atom_type_symbol
_atom_type_description
_atom_type_scat_dispersion_real
_atom_type_scat_dispersion_imag
_atom_type_scat_source
C C 0.0033 0.0016 'International Tables Vol C Tables 4.2.6.8 and 6.1.1.4'
H H 0.0000 0.0000 'International Tables Vol C Tables 4.2.6.8 and 6.1.1.4'

loop_
_geom_angle_atom_site_label_1
_geom_angle_atom_site_label_2
_geom_angle_atom_site_label_3
_geom_angle
_geom_angle_site_symmetry_1
_geom_angle_site_symmetry_3
C2 C1 C15 121.56(16) . 2_776
C2 C1 H1A 119.2 . .
C15 C1 H1A 119.2 2_776 .
C1 C2 C3 122.17(17) . .
C1 C2 H2A 118.9 . .
C3 C2 H2A 118.9 . .
C4 C3 C2 124.12(16) . .
C4 C3 C16 119.12(16) . .
C2 C3 C16 116.71(16) . .
C3 C4 C17 118.12(16) . .
C3 C4 C5 123.02(16) . .
C17 C4 C5 118.80(16) . .
C6 C5 C4 119.14(17) . .
C6 C5 C23 117.37(18) . .
C4 C5 C23 122.56(17) . .
C5 C6 C7 123.12(18) . .
C5 C6 H6A 118.4 . .
C7 C6 H6A 118.4 . .
C8 C7 C6 121.92(17) . .
C8 C7 C18 119.39(17) . .
C6 C7 C18 118.47(17) . .
C9 C8 C7 122.17(17) . .
C9 C8 H8A 118.9 . .
C7 C8 H8A 118.9 . .
C8 C9 C10 117.96(17) . .
C8 C9 C19 118.85(17) . .
C10 C9 C19 123.16(17) . .
C9 C10 C11 121.92(17) . .
C9 C10 H10A 119.0 . .
C11 C10 H10A 119.0 . .
C10 C11 C18 119.71(17) . .
C10 C11 C12 122.56(16) . .
C18 C11 C12 117.72(16) . .
C13 C12 C11 123.31(16) . .
C13 C12 H12A 118.3 . .
C11 C12 H12A 118.3 . .
C12 C13 C14 119.13(16) . .
C12 C13 C29 116.35(16) . .
C14 C13 C29 124.39(15) . .
C15 C14 C17 117.67(16) . .
C15 C14 C13 123.75(16) . .
C17 C14 C13 118.56(15) . .
C14 C15 C1 123.86(16) . 2_776
C14 C15 C16 119.28(16) . .
C1 C15 C16 116.75(15) 2_776 .
C3 C16 C15 119.94(16) . .
C3 C16 C16 119.7(2) . 2_776
C15 C16 C16 120.3(2) . 2_776
C4 C17 C14 121.24(16) . .
C4 C17 C18 119.45(16) . .
C14 C17 C18 119.28(16) . .
C11 C18 C7 118.75(16) . .
C11 C18 C17 120.99(16) . .
C7 C18 C17 120.25(16) . .
C21 C19 C20 108.74(16) . .
C21 C19 C22 108.67(17) . .
C20 C19 C22 108.86(16) . .
C21 C19 C9 112.32(16) . .
C20 C19 C9 108.49(16) . .
C22 C19 C9 109.70(15) . .
C19 C20 H20A 109.5 . .
C19 C20 H20B 109.5 . .
H20A C20 H20B 109.5 . .
C19 C20 H20C 109.5 . .
H20A C20 H20C 109.5 . .
H20B C20 H20C 109.5 . .
C19 C21 H21A 109.5 . .
C19 C21 H21B 109.5 . .
H21A C21 H21B 109.5 . .
C19 C21 H21C 109.5 . .
H21A C21 H21C 109.5 . .
H21B C21 H21C 109.5 . .
C19 C22 H22A 109.5 . .
C19 C22 H22B 109.5 . .
H22A C22 H22B 109.5 . .
C19 C22 H22C 109.5 . .
H22A C22 H22C 109.5 . .
H22B C22 H22C 109.5 . .
C24 C23 C5 112.37(18) . .
C24 C23 H23A 109.1 . .
C5 C23 H23A 109.1 . .
C24 C23 H23B 109.1 . .
C5 C23 H23B 109.1 . .
H23A C23 H23B 107.9 . .
C23 C24 C25 113.0(2) . .
C23 C24 H24A 109.0 . .
C25 C24 H24A 109.0 . .
C23 C24 H24B 109.0 . .
C25 C24 H24B 109.0 . .
H24A C24 H24B 107.8 . .
C26A C25 C24 121.5(3) . .
C26A C25 C26 26.7(2) . .
C24 C25 C26 106.3(3) . .
C26A C26 C27A 151.3(11) . .
C26A C26 C27 67.9(6) . .
C27A C26 C27 92.2(7) . .
C26A C26 C25 60.6(6) . .
C27A C26 C25 148.1(8) . .
C27 C26 C25 111.4(5) . .
C26A C26 H26A 86.5 . .
C27A C26 H26A 80.7 . .
C27 C26 H26A 109.3 . .
C25 C26 H26A 109.3 . .
C26A C26 H26B 165.0 . .
C27A C26 H26B 40.1 . .
C27 C26 H26B 109.3 . .
C25 C26 H26B 109.3 . .
H26A C26 H26B 108.0 . .
C26A C27 C28 119.4(5) . .
C26A C27 C26 28.8(2) . .
C28 C27 C26 113.6(5) . .
C26A C27 C27A 54.9(3) . .
C28 C27 C27A 112.1(4) . .
C26 C27 C27A 27.2(3) . .
C26A C27 H27A 80.8 . .
C28 C27 H27A 108.8 . .
C26 C27 H27A 108.8 . .
C27A C27 H27A 130.1 . .
C26A C27 H27B 125.2 . .
C28 C27 H27B 108.8 . .
C26 C27 H27B 108.8 . .
C27A C27 H27B 84.7 . .
H27A C27 H27B 107.7 . .
C27 C28 H28A 109.5 . .
C27 C28 H28B 109.5 . .
H28A C28 H28B 109.5 . .
C27 C28 H28C 109.5 . .
H28A C28 H28C 109.5 . .
H28B C28 H28C 109.5 . .
C26 C26A C27 83.4(7) . .
C26 C26A C25 92.6(7) . .
C27 C26A C25 133.0(5) . .
C26 C26A C27A 14.9(6) . .
C27 C26A C27A 73.8(4) . .
C25 C26A C27A 107.6(4) . .
C26 C26A H26C 117.6 . .
C27 C26A H26C 113.0 . .
C25 C26A H26C 110.2 . .
C27A C26A H26C 110.2 . .
C26 C26A H26D 116.6 . .
C27 C26A H26D 37.9 . .
C25 C26A H26D 110.2 . .
C27A C26A H26D 110.2 . .
H26C C26A H26D 108.5 . .
C26 C27A C26A 13.8(5) . .
C26 C27A C28A 126.2(8) . .
C26A C27A C28A 112.4(5) . .
C26 C27A C27 60.6(6) . .
C26A C27A C27 51.3(3) . .
C28A C27A C27 78.2(4) . .
C26 C27A H27C 101.8 . .
C26A C27A H27C 109.1 . .
C28A C27A H27C 109.1 . .
C27 C27A H27C 86.7 . .
C26 C27A H27D 101.5 . .
C26A C27A H27D 109.1 . .
C28A C27A H27D 109.1 . .
C27 C27A H27D 159.6 . .
H27C C27A H27D 107.9 . .
C27A C28A H28D 109.5 . .
C27A C28A H28E 109.5 . .
H28D C28A H28E 109.5 . .
C27A C28A H28F 109.5 . .
H28D C28A H28F 109.5 . .
H28E C28A H28F 109.5 . .
C13 C29 C30 113.81(15) . .
C13 C29 H29A 108.8 . .
C30 C29 H29A 108.8 . .
C13 C29 H29B 108.8 . .
C30 C29 H29B 108.8 . .
H29A C29 H29B 107.7 . .
C31 C30 C29 114.40(15) . .
C31 C30 H30A 108.7 . .
C29 C30 H30A 108.7 . .
C31 C30 H30B 108.7 . .
C29 C30 H30B 108.7 . .
H30A C30 H30B 107.6 . .
C30 C31 C32 114.17(17) . .
C30 C31 H31A 108.7 . .
C32 C31 H31A 108.7 . .
C30 C31 H31B 108.7 . .
C32 C31 H31B 108.7 . .
H31A C31 H31B 107.6 . .
C33 C32 C31 113.5(2) . .
C33 C32 H32A 108.9 . .
C31 C32 H32A 108.9 . .
C33 C32 H32B 108.9 . .
C31 C32 H32B 108.9 . .
H32A C32 H32B 107.7 . .
C34A C33 C32 114.4(3) . .
C34 C33 C32 123.2(3) . .
C33 C34 H34A 109.5 . .
C33 C34 H34B 109.5 . .
H34A C34 H34B 109.5 . .
C33 C34 H34C 109.5 . .
H34A C34 H34C 109.5 . .
H34B C34 H34C 109.5 . .
C33 C34A H34D 109.5 . .
C33 C34A H34E 109.5 . .
H34D C34A H34E 109.5 . .
C33 C34A H34F 109.5 . .
H34D C34A H34F 109.5 . .
H34E C34A H34F 109.5 . .

loop_
_geom_bond_atom_site_label_1
_geom_bond_atom_site_label_2
_geom_bond_distance
_geom_bond_site_symmetry_2
C1 C2 1.362(2) .
C1 C15 1.427(2) 2_776
C1 H1A 0.9500 .
C2 C3 1.425(2) .
C2 H2A 0.9500 .
C3 C4 1.422(2) .
C3 C16 1.428(3) .
C4 C17 1.428(2) .
C4 C5 1.457(3) .
C5 C6 1.364(3) .
C5 C23 1.519(3) .
C6 C7 1.419(3) .
C6 H6A 0.9500 .
C7 C8 1.406(3) .
C7 C18 1.419(3) .
C8 C9 1.391(3) .
C8 H8A 0.9500 .
C9 C10 1.391(3) .
C9 C19 1.542(2) .
C10 C11 1.408(2) .
C10 H10A 0.9500 .
C11 C18 1.412(2) .
C11 C12 1.424(3) .
C12 C13 1.368(2) .
C12 H12A 0.9500 .
C13 C14 1.457(2) .
C13 C29 1.515(2) .
C14 C15 1.426(2) .
C14 C17 1.430(2) .
C15 C1 1.427(2) 2_776
C15 C16 1.429(2) .
C16 C16 1.438(3) 2_776
C17 C18 1.432(2) .
C19 C21 1.527(3) .
C19 C20 1.537(3) .
C19 C22 1.539(3) .
C20 H20A 0.9800 .
C20 H20B 0.9800 .
C20 H20C 0.9800 .
C21 H21A 0.9800 .
C21 H21B 0.9800 .
C21 H21C 0.9800 .
C22 H22A 0.9800 .
C22 H22B 0.9800 .
C22 H22C 0.9800 .
C23 C24 1.514(3) .
C23 H23A 0.9900 .
C23 H23B 0.9900 .
C24 C25 1.521(3) .
C24 H24A 0.9900 .
C24 H24B 0.9900 .
C25 C26A 1.438(5) .
C25 C26 1.648(7) .
C26 C26A 0.742(6) .
C26 C27A 0.803(7) .
C26 C27 1.532(6) .
C26 H26A 0.9900 .
C26 H26B 0.9900 .
C27 C26A 1.429(7) .
C27 C28 1.489(6) .
C27 C27A 1.757(8) .
C27 H27A 0.9900 .
C27 H27B 0.9900 .
C28 H28A 0.9800 .
C28 H28B 0.9800 .
C28 H28C 0.9800 .
C26A C27A 1.497(6) .
C26A H26C 0.9900 .
C26A H26D 0.9900 .
C27A C28A 1.516(6) .
C27A H27C 0.9900 .
C27A H27D 0.9900 .
C28A H28D 0.9800 .
C28A H28E 0.9800 .
C28A H28F 0.9800 .
C29 C30 1.535(3) .
C29 H29A 0.9900 .
C29 H29B 0.9900 .
C30 C31 1.522(2) .
C30 H30A 0.9900 .
C30 H30B 0.9900 .
C31 C32 1.529(3) .
C31 H31A 0.9900 .
C31 H31B 0.9900 .
C32 C33 1.528(3) .
C32 H32A 0.9900 .
C32 H32B 0.9900 .
C33 C34A 1.377(5) .
C33 C34 1.430(5) .
C34 H34A 0.9800 .
C34 H34B 0.9800 .
C34 H34C 0.9800 .
C34A H34D 0.9800 .
C34A H34E 0.9800 .
C34A H34F 0.9800 .

loop_
_geom_torsion_atom_site_label_1
_geom_torsion_atom_site_label_2
_geom_torsion_atom_site_label_3
_geom_torsion_atom_site_label_4
_geom_torsion
_geom_torsion_site_symmetry_1
_geom_torsion_site_symmetry_4
C15 C1 C2 C3 0.6(3) 2_776 .
C1 C2 C3 C4 168.53(18) . .
C1 C2 C3 C16 -14.1(3) . .
C2 C3 C4 C17 157.53(18) . .
C16 C3 C4 C17 -19.8(2) . .
C2 C3 C4 C5 -25.1(3) . .
C16 C3 C4 C5 157.63(17) . .
C3 C4 C5 C6 172.87(16) . .
C17 C4 C5 C6 -9.7(3) . .
C3 C4 C5 C23 -18.4(3) . .
C17 C4 C5 C23 158.98(17) . .
C4 C5 C6 C7 4.0(3) . .
C23 C5 C6 C7 -165.34(18) . .
C5 C6 C7 C8 176.32(17) . .
C5 C6 C7 C18 1.7(3) . .
C6 C7 C8 C9 -174.77(17) . .
C18 C7 C8 C9 -0.2(3) . .
C7 C8 C9 C10 -2.4(3) . .
C7 C8 C9 C19 175.49(16) . .
C8 C9 C10 C11 2.8(3) . .
C19 C9 C10 C11 -174.98(16) . .
C9 C10 C11 C18 -0.6(3) . .
C9 C10 C11 C12 179.79(17) . .
C10 C11 C12 C13 -173.99(16) . .
C18 C11 C12 C13 6.4(3) . .
C11 C12 C13 C14 -0.2(3) . .
C11 C12 C13 C29 -176.10(16) . .
C12 C13 C14 C15 169.94(16) . .
C29 C13 C14 C15 -14.5(3) . .
C12 C13 C14 C17 -8.6(2) . .
C29 C13 C14 C17 166.92(16) . .
C17 C14 C15 C1 156.28(17) . 2_776
C13 C14 C15 C1 -22.3(3) . 2_776
C17 C14 C15 C16 -20.0(2) . .
C13 C14 C15 C16 161.46(16) . .
C4 C3 C16 C15 10.5(3) . .
C2 C3 C16 C15 -167.05(17) . .
C4 C3 C16 C16 -168.5(2) . 2_776
C2 C3 C16 C16 14.0(3) . 2_776
C14 C15 C16 C3 9.8(3) . .
C1 C15 C16 C3 -166.73(16) 2_776 .
C14 C15 C16 C16 -171.3(2) . 2_776
C1 C15 C16 C16 12.2(3) 2_776 2_776
C3 C4 C17 C14 9.3(2) . .
C5 C4 C17 C14 -168.18(16) . .
C3 C4 C17 C18 -172.60(15) . .
C5 C4 C17 C18 9.9(2) . .
C15 C14 C17 C4 10.5(2) . .
C13 C14 C17 C4 -170.85(15) . .
C15 C14 C17 C18 -167.56(16) . .
C13 C14 C17 C18 11.1(2) . .
C10 C11 C18 C7 -2.1(3) . .
C12 C11 C18 C7 177.53(16) . .
C10 C11 C18 C17 176.68(16) . .
C12 C11 C18 C17 -3.7(3) . .
C8 C7 C18 C11 2.5(3) . .
C6 C7 C18 C11 177.23(16) . .
C8 C7 C18 C17 -176.30(16) . .
C6 C7 C18 C17 -1.6(3) . .
C4 C17 C18 C11 176.92(15) . .
C14 C17 C18 C11 -5.0(3) . .
C4 C17 C18 C7 -4.3(3) . .
C14 C17 C18 C7 173.77(15) . .
C8 C9 C19 C21 -179.65(17) . .
C10 C9 C19 C21 -1.8(3) . .
C8 C9 C19 C20 -59.4(2) . .
C10 C9 C19 C20 118.4(2) . .
C8 C9 C19 C22 59.4(2) . .
C10 C9 C19 C22 -122.8(2) . .
C6 C5 C23 C24 54.1(2) . .
C4 C5 C23 C24 -114.8(2) . .
C5 C23 C24 C25 173.16(19) . .
C23 C24 C25 C26A 170.1(3) . .
C23 C24 C25 C26 -165.7(3) . .
C24 C25 C26 C26A -129.0(8) . .
C26A C25 C26 C27A 178(2) . .
C24 C25 C26 C27A 49.2(18) . .
C26A C25 C26 C27 -46.7(7) . .
C24 C25 C26 C27 -175.7(4) . .
C27A C26 C27 C26A -158.7(13) . .
C25 C26 C27 C26A 43.2(6) . .
C26A C26 C27 C28 -108.5(9) . .
C27A C26 C27 C28 92.8(9) . .
C25 C26 C27 C28 -65.3(6) . .
C26A C26 C27 C27A 158.7(13) . .
C25 C26 C27 C27A -158.1(10) . .
C27A C26 C26A C27 49(3) . .
C25 C26 C26A C27 -133.0(5) . .
C27A C26 C26A C25 -178(2) . .
C27 C26 C26A C25 133.0(5) . .
C27 C26 C26A C27A -49(3) . .
C25 C26 C26A C27A 178(2) . .
C28 C27 C26A C26 85.9(9) . .
C27A C27 C26A C26 -11.7(7) . .
C28 C27 C26A C25 -1.5(10) . .
C26 C27 C26A C25 -87.4(8) . .
C27A C27 C26A C25 -99.1(7) . .
C28 C27 C26A C27A 97.6(6) . .
C26 C27 C26A C27A 11.7(7) . .
C24 C25 C26A C26 61.0(8) . .
C24 C25 C26A C27 144.4(6) . .
C26 C25 C26A C27 83.4(9) . .
C24 C25 C26A C27A 60.5(6) . .
C26 C25 C26A C27A -0.5(7) . .
C27 C26 C27A C26A 44(2) . .
C25 C26 C27A C26A -177(4) . .
C26A C26 C27A C28A 1(3) . .
C27 C26 C27A C28A 45.2(11) . .
C25 C26 C27A C28A -175.8(10) . .
C26A C26 C27A C27 -44(2) . .
C25 C26 C27A C27 138.9(18) . .
C27 C26A C27A C26 -129(3) . .
C25 C26A C27A C26 2(3) . .
C26 C26A C27A C28A -179(3) . .
C27 C26A C27A C28A 52.1(6) . .
C25 C26A C27A C28A -177.2(5) . .
C26 C26A C27A C27 129(3) . .
C25 C26A C27A C27 130.7(5) . .
C26A C27 C27A C26 12.3(7) . .
C28 C27 C27A C26 -98.9(9) . .
C28 C27 C27A C26A -111.2(6) . .
C26 C27 C27A C26A -12.3(7) . .
C26A C27 C27A C28A -131.8(6) . .
C28 C27 C27A C28A 117.0(6) . .
C26 C27 C27A C28A -144.2(10) . .
C12 C13 C29 C30 -74.6(2) . .
C14 C13 C29 C30 109.79(19) . .
C13 C29 C30 C31 174.17(15) . .
C29 C30 C31 C32 66.2(2) . .
C30 C31 C32 C33 170.8(2) . .
C31 C32 C33 C34A 74.1(4) . .
C31 C32 C33 C34 152.2(4) . .
